data_1566358
loop_
_publ_author_name
'Richard, D'
'Rendtorff, N M'

_publ_section_title
;
 Kaolin group minerals under pressure: The study of their structural and
 electronic properties by DFT methods
;
_journal_name_full
;
Applied Clay Science
;
_journal_page_first 106444
_journal_page_last 106444
_journal_paper_doi 10.1016/j.clay.2022.106444
_journal_volume 219
_journal_year 2022
_chemical_formula_sum 'Al2 H4 O9 Si2'
_chemical_name_systematic 'Kaolinite K-II'
_space_group_IT_number 1
_space_group_name_Hall 'P 1'
_space_group_name_H-M_alt 'P 1'
_cell_angle_alpha 89.372253
_cell_angle_beta 72.436852
_cell_angle_gamma 119.963097
_cell_formula_units_Z 1
_cell_length_a 5.210756
_cell_length_b 5.189703
_cell_length_c 7.581904
_cell_volume 166.073
_cod_data_source_file K-II-PBE.cif
_cod_data_source_block 0000000
_cod_original_cell_volume 166.073117
_cod_database_code 1566358

loop_
_space_group_symop_id
_space_group_symop_operation_xyz
1 x,y,z

loop_
_atom_site_label
_atom_site_occupancy
_atom_site_fract_x
_atom_site_fract_y
_atom_site_fract_z
_atom_site_U_iso_or_equiv
Al1 1.0 0.400178 0.537825 0.379553 0
Al2 1.0 0.073171 0.879933 0.378257 0
Si1 1.0 -0.008173 -0.010207 -0.009786 0
Si2 1.0 0.334090 0.674007 -0.009984 0
O1 1.0 0.839835 0.880158 0.217263 0
O2 1.0 0.217345 0.639346 0.217258 0
O3 1.0 0.170415 0.354384 0.919122 0
O4 1.0 0.718722 0.835935 0.894626 0
O5 1.0 0.250130 0.892651 0.890977 0
O6 1.0 1.034968 0.166575 0.512336 0
O7 1.0 0.275697 0.783613 0.508455 0
O8 1.0 0.661115 0.552665 0.508024 0
O9 1.0 0.450325 0.258485 0.224010 0
H1 1.0 0.895797 0.113512 0.642596 0
H2 1.0 0.289003 0.833137 0.629984 0
H3 1.0 0.589073 0.430685 0.629759 0
H4 1.0 0.638306 0.258963 0.222547 0
